data_8106337
loop_
_publ_author_name
'Li, Da'
'Zhou, Yan'
'Zhong, Wei'
'Peng, Ling'

_publ_section_title
;
 Crystal structure of
 2-amino-5-oxo-4-(4-chloro-phenyl)-4,5,6,7-tetrahydro-cyclopenta[b]pyran-3-carbonitrile,
 C15H11ClN2O2
;
_journal_issue 5
_journal_name_full 'Zeitschrift f\"ur Kristallographie - New Crystal Structures'
_journal_page_first 899
_journal_page_last 900
_journal_paper_doi 10.1515/ncrs-2018-0087
_journal_volume 233
_journal_year 2018
_chemical_formula_moiety 'C15 H11 Cl N2 O2'
_chemical_formula_sum 'C15 H11 Cl N2 O2'
_chemical_formula_weight 286.71
_space_group_crystal_system monoclinic
_space_group_IT_number 15
_space_group_name_Hall '-C 2yc'
_space_group_name_H-M_alt 'C 1 2/c 1'
_atom_sites_solution_hydrogens geom
_cell_angle_alpha 90
_cell_angle_beta 102.415(14)
_cell_angle_gamma 90
_cell_formula_units_Z 8
_cell_length_a 12.955(7)
_cell_length_b 10.425(7)
_cell_length_c 20.149(13)
_cell_measurement_reflns_used 2187
_cell_measurement_temperature 296(2)
_cell_measurement_theta_max 26.71
_cell_measurement_theta_min 2.53
_cell_volume 2658(3)
_computing_cell_refinement 'SAINT v7.60A (Bruker, 2009)'
_computing_data_collection 'Bruker APEX2 (Bruker, 2008)'
_computing_data_reduction 'SAINT v7.60A (Bruker, 2009)'
_computing_molecular_graphics 'Olex2 (Dolomanov et al., 2009)'
_computing_publication_material 'Olex2 (Dolomanov et al., 2009)'
_computing_structure_refinement 'ShelXL (Sheldrick, 2015)'
_computing_structure_solution 'SHELXS-97 (Sheldrick, 2008)'
_diffrn_ambient_temperature 296.15
_diffrn_measured_fraction_theta_full 0.998
_diffrn_measured_fraction_theta_max 0.998
_diffrn_measurement_device_type 'Bruker APEX-II CCD'
_diffrn_measurement_method '\f and \w scans'
_diffrn_radiation_monochromator graphite
_diffrn_radiation_type MoK\a
_diffrn_radiation_wavelength 0.71073
_diffrn_reflns_av_R_equivalents 0.0268
_diffrn_reflns_av_unetI/netI 0.0275
_diffrn_reflns_Laue_measured_fraction_full 0.998
_diffrn_reflns_Laue_measured_fraction_max 0.998
_diffrn_reflns_limit_h_max 15
_diffrn_reflns_limit_h_min -15
_diffrn_reflns_limit_k_max 12
_diffrn_reflns_limit_k_min -10
_diffrn_reflns_limit_l_max 17
_diffrn_reflns_limit_l_min -23
_diffrn_reflns_number 6549
_diffrn_reflns_point_group_measured_fraction_full 0.998
_diffrn_reflns_point_group_measured_fraction_max 0.998
_diffrn_reflns_theta_full 24.997
_diffrn_reflns_theta_max 24.997
_diffrn_reflns_theta_min 2.070
_diffrn_standards_number 0
_exptl_absorpt_coefficient_mu 0.289
_exptl_absorpt_correction_T_max 0.9417
_exptl_absorpt_correction_T_min 0.9285
_exptl_absorpt_correction_type multi-scan
_exptl_absorpt_process_details SADABS
_exptl_crystal_colour colorless
_exptl_crystal_density_diffrn 1.433
_exptl_crystal_density_meas .
_exptl_crystal_density_method 'not measured'
_exptl_crystal_description block
_exptl_crystal_F_000 1184
_exptl_crystal_size_max 0.26
_exptl_crystal_size_mid 0.24
_exptl_crystal_size_min 0.21
_refine_diff_density_max 0.145
_refine_diff_density_min -0.228
_refine_diff_density_rms 0.032
_refine_ls_extinction_coef 0.0028(4)
_refine_ls_extinction_expression Fc^*^=kFc[1+0.001xFc^2^\l^3^/sin(2\q)]^-1/4^
_refine_ls_extinction_method 'SHELXL-2016/6 (Sheldrick 2016)'
_refine_ls_goodness_of_fit_ref 1.053
_refine_ls_hydrogen_treatment constr
_refine_ls_matrix_type full
_refine_ls_number_parameters 182
_refine_ls_number_reflns 2328
_refine_ls_number_restraints 0
_refine_ls_restrained_S_all 1.053
_refine_ls_R_factor_all 0.0489
_refine_ls_R_factor_gt 0.0361
_refine_ls_shift/su_max 0.000
_refine_ls_shift/su_mean 0.000
_refine_ls_structure_factor_coef Fsqd
_refine_ls_weighting_details 'w=1/[\s^2^(Fo^2^)+(0.0404P)^2^+0.9489P] where P=(Fo^2^+2Fc^2^)/3'
_refine_ls_weighting_scheme calc
_refine_ls_wR_factor_gt 0.0870
_refine_ls_wR_factor_ref 0.0917
_reflns_Friedel_coverage 0.000
_reflns_Friedel_fraction_full .
_reflns_Friedel_fraction_max .
_reflns_number_gt 1813
_reflns_number_total 2328
_reflns_threshold_expression 'I > 2\s(I)'
_cod_data_source_file suppl_ncrs-2018-0087_suppl.cif
_cod_data_source_block a
_cod_database_code 8106337
_shelx_space_group_comment
;
The symmetry employed for this shelxl refinement is uniquely defined
by the following loop, which should always be used as a source of
symmetry information in preference to the above space-group names.
They are only intended as comments.
;
_shelx_estimated_absorpt_t_max 0.942
_shelx_estimated_absorpt_t_min 0.929
_olex2_refinement_description
;
1. Fixed Uiso
 At 1.2 times of:
  All C(H) groups, All C(H,H) groups, All N(H,H) groups
2.a Ternary CH refined with riding coordinates:
 C7(H7)
2.b Secondary CH2 refined with riding coordinates:
 C14(H14A,H14B), C15(H15A,H15B)
2.c Aromatic/amide H refined with riding coordinates:
 C2(H2), C3(H3), C5(H5), C6(H6)
2.d X=CH2 refined with riding coordinates:
 N2(H2A,H2B)
;

loop_
_space_group_symop_operation_xyz
'x, y, z'
'-x, y, -z+1/2'
'x+1/2, y+1/2, z'
'-x+1/2, y+1/2, -z+1/2'
'-x, -y, -z'
'x, -y, z-1/2'
'-x+1/2, -y+1/2, -z'
'x+1/2, -y+1/2, z-1/2'

loop_
_atom_site_label
_atom_site_type_symbol
_atom_site_fract_x
_atom_site_fract_y
_atom_site_fract_z
_atom_site_U_iso_or_equiv
_atom_site_adp_type
_atom_site_occupancy
_atom_site_site_symmetry_order
_atom_site_calc_flag
_atom_site_refinement_flags_posn
_atom_site_refinement_flags_adp
_atom_site_refinement_flags_occupancy
_atom_site_disorder_assembly
_atom_site_disorder_group
N1 N 0.40831(13) -0.08472(17) 0.49442(10) 0.0652(5) Uani 1 1 d . . . . .
N2 N 0.38399(11) 0.25049(15) 0.43688(8) 0.0540(4) Uani 1 1 d . . . . .
H2A H 0.438827 0.206820 0.455673 0.065 Uiso 1 1 calc R . . . .
H2B H 0.390766 0.328919 0.425288 0.065 Uiso 1 1 calc R . . . .
C1 C 0.14267(14) -0.29775(18) 0.28576(10) 0.0498(5) Uani 1 1 d . . . . .
C2 C 0.15125(15) -0.32151(18) 0.35386(11) 0.0564(5) Uani 1 1 d . . . . .
H2 H 0.156579 -0.405151 0.370297 0.068 Uiso 1 1 calc R . . . .
C3 C 0.15183(15) -0.21899(17) 0.39753(10) 0.0502(5) Uani 1 1 d . . . . .
H3 H 0.157048 -0.234528 0.443588 0.060 Uiso 1 1 calc R . . . .
C4 C 0.14482(12) -0.09389(15) 0.37416(9) 0.0383(4) Uani 1 1 d . . . . .
C5 C 0.13709(14) -0.07347(17) 0.30547(9) 0.0484(5) Uani 1 1 d . . . . .
H5 H 0.132841 0.010033 0.288852 0.058 Uiso 1 1 calc R . . . .
C6 C 0.13556(15) -0.17488(19) 0.26097(10) 0.0537(5) Uani 1 1 d . . . . .
H6 H 0.129775 -0.159865 0.214818 0.064 Uiso 1 1 calc R . . . .
C7 C 0.15226(12) 0.01796(16) 0.42388(9) 0.0404(4) Uani 1 1 d . . . . .
H7 H 0.134466 -0.013128 0.465938 0.049 Uiso 1 1 calc R . . . .
C8 C 0.26338(13) 0.07436(16) 0.44074(8) 0.0405(4) Uani 1 1 d . . . . .
C9 C 0.34554(14) -0.01045(18) 0.47073(9) 0.0470(5) Uani 1 1 d . . . . .
C10 C 0.28815(13) 0.19641(17) 0.42569(8) 0.0415(4) Uani 1 1 d . . . . .
C11 C 0.10983(13) 0.24216(16) 0.38367(9) 0.0414(4) Uani 1 1 d . . . . .
C12 C 0.07892(13) 0.12499(16) 0.39616(9) 0.0412(4) Uani 1 1 d . . . . .
C13 C -0.03618(14) 0.12100(18) 0.37821(10) 0.0498(5) Uani 1 1 d . . . . .
C14 C -0.07477(15) 0.24969(18) 0.34637(12) 0.0595(5) Uani 1 1 d . . . . .
H14A H -0.125975 0.287439 0.369336 0.071 Uiso 1 1 calc R . . . .
H14B H -0.107384 0.239285 0.298632 0.071 Uiso 1 1 calc R . . . .
C15 C 0.02440(14) 0.33452(18) 0.35508(10) 0.0520(5) Uani 1 1 d . . . . .
H15A H 0.033161 0.368696 0.311853 0.062 Uiso 1 1 calc R . . . .
H15B H 0.021876 0.404852 0.386213 0.062 Uiso 1 1 calc R . . . .
Cl1 Cl 0.14294(5) -0.42584(5) 0.23024(3) 0.0780(2) Uani 1 1 d . . . . .
O1 O -0.09200(10) 0.03086(13) 0.38695(9) 0.0701(5) Uani 1 1 d . . . . .
O2 O 0.21221(9) 0.28365(11) 0.39566(6) 0.0467(3) Uani 1 1 d . . . . .

loop_
_atom_site_aniso_label
_atom_site_aniso_U_11
_atom_site_aniso_U_22
_atom_site_aniso_U_33
_atom_site_aniso_U_23
_atom_site_aniso_U_13
_atom_site_aniso_U_12
N1 0.0429(9) 0.0620(11) 0.0852(13) 0.0282(10) 0.0019(9) -0.0065(8)
N2 0.0407(9) 0.0496(9) 0.0672(11) 0.0054(8) 0.0013(7) -0.0107(7)
C1 0.0358(10) 0.0476(11) 0.0664(13) -0.0109(10) 0.0122(9) -0.0054(8)
C2 0.0569(12) 0.0387(10) 0.0731(15) 0.0032(10) 0.0126(10) -0.0099(9)
C3 0.0541(11) 0.0439(11) 0.0516(11) 0.0064(9) 0.0096(9) -0.0100(9)
C4 0.0291(8) 0.0384(9) 0.0462(10) 0.0040(7) 0.0058(7) -0.0032(7)
C5 0.0513(11) 0.0412(10) 0.0520(12) 0.0068(9) 0.0096(9) 0.0039(8)
C6 0.0556(12) 0.0566(12) 0.0490(11) -0.0005(9) 0.0114(9) 0.0037(9)
C7 0.0377(9) 0.0413(10) 0.0423(10) 0.0047(8) 0.0085(8) -0.0044(8)
C8 0.0382(9) 0.0434(10) 0.0376(9) 0.0024(7) 0.0031(7) -0.0035(8)
C9 0.0399(10) 0.0494(11) 0.0493(11) 0.0077(9) 0.0041(8) -0.0105(9)
C10 0.0377(9) 0.0459(10) 0.0391(10) -0.0015(8) 0.0046(8) -0.0043(8)
C11 0.0382(10) 0.0435(10) 0.0417(10) -0.0026(8) 0.0069(8) -0.0044(8)
C12 0.0390(10) 0.0407(10) 0.0440(10) -0.0032(8) 0.0089(8) -0.0041(8)
C13 0.0402(10) 0.0457(11) 0.0641(13) -0.0064(9) 0.0123(9) -0.0042(9)
C14 0.0419(11) 0.0490(11) 0.0835(15) -0.0027(10) 0.0043(10) 0.0038(9)
C15 0.0472(11) 0.0425(10) 0.0643(13) -0.0005(9) 0.0074(9) 0.0017(8)
Cl1 0.0801(4) 0.0623(4) 0.0962(5) -0.0295(3) 0.0296(3) -0.0077(3)
O1 0.0429(8) 0.0529(9) 0.1145(13) 0.0045(8) 0.0169(8) -0.0073(7)
O2 0.0398(7) 0.0411(7) 0.0564(8) 0.0044(6) 0.0039(6) -0.0060(5)

loop_
_atom_type_symbol
_atom_type_description
_atom_type_scat_dispersion_real
_atom_type_scat_dispersion_imag
_atom_type_scat_source
C C 0.0033 0.0016 'International Tables Vol C Tables 4.2.6.8 and 6.1.1.4'
H H 0.0000 0.0000 'International Tables Vol C Tables 4.2.6.8 and 6.1.1.4'
N N 0.0061 0.0033 'International Tables Vol C Tables 4.2.6.8 and 6.1.1.4'
O O 0.0106 0.0060 'International Tables Vol C Tables 4.2.6.8 and 6.1.1.4'
Cl Cl 0.1484 0.1585 'International Tables Vol C Tables 4.2.6.8 and 6.1.1.4'

loop_
_geom_angle_atom_site_label_1
_geom_angle_atom_site_label_2
_geom_angle_atom_site_label_3
_geom_angle
_geom_angle_site_symmetry_1
_geom_angle_site_symmetry_3
C2 C1 Cl1 119.45(16) . .
C6 C1 C2 121.10(18) . .
C6 C1 Cl1 119.44(17) . .
C1 C2 C3 118.93(18) . .
C2 C3 C4 121.40(18) . .
C3 C4 C7 120.44(16) . .
C5 C4 C3 118.13(16) . .
C5 C4 C7 121.33(15) . .
C4 C5 C6 121.26(17) . .
C1 C6 C5 119.17(19) . .
C8 C7 C4 111.36(14) . .
C12 C7 C4 112.32(14) . .
C12 C7 C8 106.83(14) . .
C9 C8 C7 116.22(15) . .
C10 C8 C7 124.54(15) . .
C10 C8 C9 119.14(15) . .
N1 C9 C8 176.24(19) . .
N2 C10 C8 127.63(16) . .
N2 C10 O2 110.15(15) . .
C8 C10 O2 122.22(15) . .
C12 C11 C15 116.11(16) . .
C12 C11 O2 125.40(16) . .
O2 C11 C15 118.49(15) . .
C11 C12 C7 124.41(16) . .
C11 C12 C13 108.29(16) . .
C13 C12 C7 127.30(15) . .
C12 C13 C14 107.75(15) . .
O1 C13 C12 126.31(18) . .
O1 C13 C14 125.94(17) . .
C13 C14 C15 105.52(15) . .
C11 C15 C14 101.87(15) . .
C11 O2 C10 116.25(13) . .

loop_
_geom_bond_atom_site_label_1
_geom_bond_atom_site_label_2
_geom_bond_distance
_geom_bond_site_symmetry_2
N1 C9 1.150(2) .
N2 C10 1.338(2) .
C1 C2 1.375(3) .
C1 C6 1.371(3) .
C1 Cl1 1.742(2) .
C2 C3 1.383(3) .
C3 C4 1.383(2) .
C4 C5 1.383(3) .
C4 C7 1.527(2) .
C5 C6 1.384(3) .
C7 C8 1.524(2) .
C7 C12 1.494(2) .
C8 C9 1.415(3) .
C8 C10 1.362(2) .
C10 O2 1.380(2) .
C11 C12 1.326(2) .
C11 C15 1.487(3) .
C11 O2 1.366(2) .
C12 C13 1.457(3) .
C13 C14 1.524(3) .
C13 O1 1.221(2) .
C14 C15 1.538(3) .
